data_4333186
loop_
_publ_author_name
'Kong, Xiang-Jian'
'Ren, Yan-Ping'
'Zheng, Pei-Qing'
'Long, Yu-Xiang'
'Long, La-Sheng'
'Huang, Rong-Bin'
'Zheng, Lan-Sun'

_publ_section_title
;
 Construction of Polyoxometalates-Based Coordination Polymers through
 Direct Incorporation between Polyoxometalates and the Voids in a 2D
 Network
;
_journal_issue 26
_journal_name_full 'Inorganic Chemistry'
_journal_page_first 10702
_journal_page_last 10711
_journal_paper_doi 10.1021/ic061664y
_journal_volume 45
_journal_year 2006
_chemical_formula_sum 'C22.5 H34 Cu3 Mo12 N9 O43.5 P'
_chemical_formula_weight 2499.46
_chemical_name_systematic
; 
 ? 
;
_space_group_IT_number 166
_symmetry_cell_setting rhombohedral
_symmetry_space_group_name_Hall '-R 3 2"'
_symmetry_space_group_name_H-M 'R -3 m :H'
_atom_sites_solution_hydrogens geom
_atom_sites_solution_primary direct
_atom_sites_solution_secondary difmap
_audit_creation_method SHELXL-97
_cell_angle_alpha 90.00
_cell_angle_beta 90.00
_cell_angle_gamma 120.00
_cell_formula_units_Z 6
_cell_length_a 20.225(3)
_cell_length_b 20.225(3)
_cell_length_c 23.057(6)
_cell_measurement_temperature 123(2)
_cell_volume 8168(3)
_computing_cell_refinement 'SHELXTL-Plus (Sheldrick, 1990)'
_computing_data_collection 'SHELXTL-Plus (Sheldrick, 1990)'
_computing_data_reduction 'SHELXTL-Plus (Sheldrick, 1990)'
_computing_molecular_graphics 'SHELXTL V.5.0 (Sheldrick, 1997)'
_computing_publication_material 'SHELXL-97 (Sheldrick, 1997)'
_computing_structure_refinement 'SHELXL-97 (Sheldrick, 1997)'
_computing_structure_solution 'SHELXS-97 (Sheldrick, 1990)'
_diffrn_ambient_temperature 123(2)
_diffrn_measured_fraction_theta_full 0.874
_diffrn_measured_fraction_theta_max 0.874
_diffrn_measurement_device_type 'Bruker Smart Apex CCD area detector'
_diffrn_measurement_method 'phi and omega scans'
_diffrn_radiation_monochromator graphite
_diffrn_radiation_source 'fine-focus sealed tube'
_diffrn_radiation_type MoK\a
_diffrn_radiation_wavelength 0.71073
_diffrn_reflns_av_R_equivalents 0.0334
_diffrn_reflns_av_sigmaI/netI 0.0286
_diffrn_reflns_limit_h_max 25
_diffrn_reflns_limit_h_min -24
_diffrn_reflns_limit_k_max 25
_diffrn_reflns_limit_k_min -24
_diffrn_reflns_limit_l_max 22
_diffrn_reflns_limit_l_min -29
_diffrn_reflns_number 9821
_diffrn_reflns_theta_full 27.00
_diffrn_reflns_theta_max 27.00
_diffrn_reflns_theta_min 1.46
_exptl_absorpt_coefficient_mu 3.954
_exptl_absorpt_correction_type sadabs
_exptl_crystal_colour black
_exptl_crystal_density_diffrn 3.049
_exptl_crystal_density_meas ?
_exptl_crystal_density_method 'not measured'
_exptl_crystal_description plate
_exptl_crystal_F_000 7116
_exptl_crystal_size_max 0.2
_exptl_crystal_size_mid 0.18
_exptl_crystal_size_min 0.06
_refine_diff_density_max 0.956
_refine_diff_density_min -0.712
_refine_diff_density_rms 0.175
_refine_ls_extinction_method none
_refine_ls_goodness_of_fit_ref 1.008
_refine_ls_hydrogen_treatment mixed
_refine_ls_matrix_type full
_refine_ls_number_parameters 175
_refine_ls_number_reflns 1891
_refine_ls_number_restraints 4
_refine_ls_restrained_S_all 1.006
_refine_ls_R_factor_all 0.0480
_refine_ls_R_factor_gt 0.0447
_refine_ls_shift/su_max 0.040
_refine_ls_shift/su_mean 0.005
_refine_ls_structure_factor_coef Fsqd
_refine_ls_weighting_details 'calc w=1/[\s^2^(Fo^2^)+(0.0938P)^2^+96.5574P] where P=(Fo^2^+2Fc^2^)/3'
_refine_ls_weighting_scheme calc
_refine_ls_wR_factor_gt 0.1324
_refine_ls_wR_factor_ref 0.1354
_reflns_number_gt 1783
_reflns_number_total 1891
_reflns_threshold_expression >2sigma(I)
_cod_data_source_file ic061664ysup3.cif
_cod_data_source_block complex_3
_cod_depositor_comments
;
The following automatic conversions were performed:

'_symmetry_cell_setting' value 'Rhombohedral' changed to
'rhombohedral' according to
/home/saulius/struct/CIF-dictionaries/cif_core.dic dictionary named
'cif_core.dic' version 2.4.2 from 2011-04-26.

Automatic conversion script
Id: cif_fix_values 1891 2012-01-12 08:04:46Z andrius 

The following automatic conversions were performed:

'_exptl_crystal_density_meas' value 'not measured' was changed to '?'
- the value is perceived as not measured.

Automatic conversion script
Id: cif_fix_values 3008 2015-01-20 13:52:24Z robertas 
;
_cod_original_sg_symbol_H-M R-3m
_cod_original_formula_sum 'C22.50 H34 Cu3 Mo12 N9 O43.50 P'
_cod_database_code 4333186

loop_
_symmetry_equiv_pos_as_xyz
'x, y, z'
'-y, x-y, z'
'-x+y, -x, z'
'y, x, -z'
'x-y, -y, -z'
'-x, -x+y, -z'
'x+2/3, y+1/3, z+1/3'
'-y+2/3, x-y+1/3, z+1/3'
'-x+y+2/3, -x+1/3, z+1/3'
'y+2/3, x+1/3, -z+1/3'
'x-y+2/3, -y+1/3, -z+1/3'
'-x+2/3, -x+y+1/3, -z+1/3'
'x+1/3, y+2/3, z+2/3'
'-y+1/3, x-y+2/3, z+2/3'
'-x+y+1/3, -x+2/3, z+2/3'
'y+1/3, x+2/3, -z+2/3'
'x-y+1/3, -y+2/3, -z+2/3'
'-x+1/3, -x+y+2/3, -z+2/3'
'-x, -y, -z'
'y, -x+y, -z'
'x-y, x, -z'
'-y, -x, z'
'-x+y, y, z'
'x, x-y, z'
'-x+2/3, -y+1/3, -z+1/3'
'y+2/3, -x+y+1/3, -z+1/3'
'x-y+2/3, x+1/3, -z+1/3'
'-y+2/3, -x+1/3, z+1/3'
'-x+y+2/3, y+1/3, z+1/3'
'x+2/3, x-y+1/3, z+1/3'
'-x+1/3, -y+2/3, -z+2/3'
'y+1/3, -x+y+2/3, -z+2/3'
'x-y+1/3, x+2/3, -z+2/3'
'-y+1/3, -x+2/3, z+2/3'
'-x+y+1/3, y+2/3, z+2/3'
'x+1/3, x-y+2/3, z+2/3'

loop_
_atom_site_label
_atom_site_type_symbol
_atom_site_fract_x
_atom_site_fract_y
_atom_site_fract_z
_atom_site_U_iso_or_equiv
_atom_site_adp_type
_atom_site_occupancy
_atom_site_symmetry_multiplicity
_atom_site_calc_flag
_atom_site_refinement_flags
Mo1 Mo 0.493018(16) 0.338206(17) 0.121850(17) 0.02381(9) Uani 1 1 d .
Mo2 Mo 0.605574(13) 0.394426(13) 0.24119(2) 0.02954(11) Uani 1 2 d S
Mo3 Mo 0.55488(3) 0.277441(14) -0.00886(2) 0.03385(15) Uani 1 2 d S
P1 P 0.6667 0.3333 0.11863(10) 0.0136(5) Uani 1 6 d S
O1 O 0.6667 0.3333 0.0523(3) 0.0160(13) Uani 1 6 d S
O2 O 0.62541(9) 0.25083(19) 0.14070(16) 0.0150(7) Uani 1 2 d S
O5 O 0.58527(12) 0.41473(12) 0.30680(18) 0.0346(9) Uani 1 2 d S
O6 O 0.4896(3) 0.24479(13) -0.0621(2) 0.0419(13) Uani 1 2 d S
O7 O 0.51737(14) 0.32306(14) 0.04365(12) 0.0230(7) Uani 1 1 d .
O8 O 0.40490(14) 0.32599(15) 0.11372(13) 0.0292(7) Uani 1 1 d .
O9 O 0.50886(14) 0.35831(14) 0.20189(13) 0.0226(6) Uani 1 1 d .
O10 O 0.70960(11) 0.4192(2) 0.24859(17) 0.0207(8) Uani 1 2 d S
O11 O 0.62322(11) 0.2464(2) -0.03921(17) 0.0224(9) Uani 1 2 d S
O12 O 0.4740(2) 0.23700(11) 0.13453(17) 0.0212(8) Uani 1 2 d S
O13 O 0.55402(11) 0.44598(11) 0.10742(17) 0.0215(9) Uani 1 2 d S
Cu1 Cu 0.33362(4) 0.33362(4) 0.0000 0.0403(3) Uani 1 2 d S
N1 N 0.4307(3) 0.4307(3) 0.0000 0.0311(12) Uani 1 2 d SD
C1 C 0.4464(2) 0.4863(2) 0.03829(19) 0.0323(10) Uani 1 1 d D
H1A H 0.4118(7) 0.4774(14) 0.0697(6) 0.039 Uiso 0.75 1 d PD
C2 C 0.3938(12) 0.4764(11) 0.0884(8) 0.042(5) Uani 0.25 1 d P
H2A H 0.3469 0.4267 0.0852 0.063 Uiso 0.25 1 calc PR
H2B H 0.3810 0.5171 0.0874 0.063 Uiso 0.25 1 calc PR
H2C H 0.4194 0.4788 0.1251 0.063 Uiso 0.25 1 calc PR
N2 N 0.32138(19) 0.2292(2) -0.00494(19) 0.0366(10) Uani 1 1 d D
C3 C 0.3333(2) 0.2010(2) -0.05360(19) 0.0340(11) Uani 1 1 d D
H3A H 0.340(2) 0.2271(11) -0.0898(4) 0.041 Uiso 0.50 1 d PD
C4 C 0.3533(6) 0.2464(8) -0.1110(5) 0.056(3) Uani 0.50 1 d P
H4A H 0.3513 0.2933 -0.1053 0.084 Uiso 0.50 1 calc PR
H4B H 0.3165 0.2152 -0.1410 0.084 Uiso 0.50 1 calc PR
H4C H 0.4049 0.2594 -0.1232 0.084 Uiso 0.50 1 calc PR
C5 C 0.3042(2) 0.1870(2) 0.0429(2) 0.0336(11) Uani 1 1 d .
H5A H 0.2917 0.2039 0.0774 0.040 Uiso 1 1 calc R
O1W O 0.6667 0.3333 -0.1667 0.42(5) Uani 1 12 d S
O2W O 0.4142(12) 0.5858(12) 0.1444(9) 0.47(2) Uani 1 2 d S

loop_
_atom_site_aniso_label
_atom_site_aniso_U_11
_atom_site_aniso_U_22
_atom_site_aniso_U_33
_atom_site_aniso_U_23
_atom_site_aniso_U_13
_atom_site_aniso_U_12
Mo1 0.01406(12) 0.02014(12) 0.0398(2) -0.00666(12) -0.00440(12) 0.01047(9)
Mo2 0.04706(11) 0.04706(11) 0.0181(2) -0.00078(9) 0.00078(9) 0.04120(13)
Mo3 0.0144(2) 0.0524(3) 0.0221(3) -0.00213(9) -0.00426(19) 0.00722(11)
P1 0.0114(6) 0.0114(6) 0.0182(11) 0.000 0.000 0.0057(3)
O1 0.0136(16) 0.0136(16) 0.021(3) 0.000 0.000 0.0068(8)
O2 0.0120(11) 0.0101(15) 0.0221(18) 0.0006(13) 0.0003(7) 0.0051(8)
O5 0.0535(10) 0.0535(10) 0.020(2) 0.0007(8) -0.0007(8) 0.0443(12)
O6 0.026(2) 0.065(3) 0.022(2) -0.0029(9) -0.0057(18) 0.0130(11)
O7 0.0164(9) 0.0219(11) 0.0302(15) 0.0017(10) -0.0010(10) 0.0093(8)
O8 0.0146(10) 0.0250(11) 0.0484(18) -0.0059(12) -0.0042(11) 0.0101(9)
O9 0.0220(10) 0.0233(10) 0.0267(14) 0.0015(10) 0.0025(10) 0.0144(8)
O10 0.0192(12) 0.0196(18) 0.0233(19) -0.0053(15) -0.0026(7) 0.0098(9)
O11 0.0242(14) 0.0169(17) 0.0236(19) -0.0006(15) -0.0003(7) 0.0084(9)
O12 0.0199(18) 0.0168(12) 0.028(2) -0.0011(8) -0.0023(16) 0.0099(9)
O13 0.0207(8) 0.0207(8) 0.026(2) 0.0010(7) -0.0010(7) 0.0125(11)
Cu1 0.0235(2) 0.0235(2) 0.0683(7) 0.00431(18) -0.00431(18) 0.0076(2)
N1 0.0235(10) 0.0235(10) 0.049(3) 0.0073(11) -0.0073(11) 0.0134(14)
C1 0.0319(16) 0.0292(16) 0.042(2) 0.0087(17) 0.0007(17) 0.0196(13)
C2 0.056(10) 0.034(8) 0.029(9) -0.009(7) 0.000(8) 0.018(7)
N2 0.0159(12) 0.0274(15) 0.062(3) 0.0017(16) -0.0090(16) 0.0070(12)
C3 0.0102(14) 0.0334(19) 0.053(3) -0.0007(18) -0.0045(18) 0.0071(13)
C4 0.028(4) 0.077(7) 0.056(6) -0.011(6) -0.021(4) 0.021(4)
C5 0.0159(14) 0.0283(18) 0.053(3) -0.0097(18) -0.0126(17) 0.0081(13)
O1W 0.57(8) 0.57(8) 0.12(3) 0.000 0.000 0.28(4)
O2W 0.54(2) 0.54(2) 0.154(14) 0.099(12) -0.099(12) 0.15(3)

loop_
_atom_type_symbol
_atom_type_description
_atom_type_scat_dispersion_real
_atom_type_scat_dispersion_imag
_atom_type_scat_source
C C 0.0033 0.0016 'International Tables Vol C Tables 4.2.6.8 and 6.1.1.4'
H H 0.0000 0.0000 'International Tables Vol C Tables 4.2.6.8 and 6.1.1.4'
N N 0.0061 0.0033 'International Tables Vol C Tables 4.2.6.8 and 6.1.1.4'
O O 0.0106 0.0060 'International Tables Vol C Tables 4.2.6.8 and 6.1.1.4'
P P 0.1023 0.0942 'International Tables Vol C Tables 4.2.6.8 and 6.1.1.4'
Cu Cu 0.3201 1.2651 'International Tables Vol C Tables 4.2.6.8 and 6.1.1.4'
Mo Mo -1.6832 0.6857 'International Tables Vol C Tables 4.2.6.8 and 6.1.1.4'

loop_
_geom_angle_atom_site_label_1
_geom_angle_atom_site_label_2
_geom_angle_atom_site_label_3
_geom_angle
_geom_angle_site_symmetry_1
_geom_angle_site_symmetry_3
O8 Mo1 O9 101.21(13) . .
O8 Mo1 O12 103.25(15) . .
O9 Mo1 O12 90.16(14) . .
O8 Mo1 O13 100.33(14) . .
O9 Mo1 O13 88.93(14) . .
O12 Mo1 O13 156.12(15) . .
O8 Mo1 O7 101.99(13) . .
O9 Mo1 O7 156.80(12) . .
O12 Mo1 O7 84.47(14) . .
O13 Mo1 O7 87.04(14) . .
O8 Mo1 O2 171.12(12) . 3_665
O9 Mo1 O2 73.57(12) . 3_665
O12 Mo1 O2 84.15(13) . 3_665
O13 Mo1 O2 72.72(11) . 3_665
O7 Mo1 O2 83.43(12) . 3_665
O5 Mo2 O10 103.20(16) . 2_655
O5 Mo2 O10 103.20(16) . .
O10 Mo2 O10 85.9(2) 2_655 .
O5 Mo2 O9 100.96(14) . .
O10 Mo2 O9 88.12(14) 2_655 .
O10 Mo2 O9 155.83(15) . .
O5 Mo2 O9 100.96(14) . 22_665
O10 Mo2 O9 155.83(15) 2_655 22_665
O10 Mo2 O9 88.12(14) . 22_665
O9 Mo2 O9 87.81(16) . 22_665
O5 Mo2 O2 171.51(17) . 3_665
O10 Mo2 O2 82.93(13) 2_655 3_665
O10 Mo2 O2 82.93(13) . 3_665
O9 Mo2 O2 73.10(10) . 3_665
O9 Mo2 O2 73.10(10) 22_665 3_665
O6 Mo3 O7 103.36(14) . 24
O6 Mo3 O7 103.36(14) . .
O7 Mo3 O7 86.77(16) 24 .
O6 Mo3 O11 99.14(16) . .
O7 Mo3 O11 88.70(14) 24 .
O7 Mo3 O11 157.48(14) . .
O6 Mo3 O11 99.14(16) . 3_665
O7 Mo3 O11 157.48(14) 24 3_665
O7 Mo3 O11 88.70(14) . 3_665
O11 Mo3 O11 87.1(2) . 3_665
O6 Mo3 O1 168.7(2) . .
O7 Mo3 O1 84.71(12) 24 .
O7 Mo3 O1 84.71(12) . .
O11 Mo3 O1 72.90(13) . .
O11 Mo3 O1 72.90(13) 3_665 .
O1 P1 O2 109.40(16) . 2_655
O1 P1 O2 109.40(15) . .
O2 P1 O2 109.54(15) 2_655 .
O1 P1 O2 109.40(15) . 3_665
O2 P1 O2 109.54(15) 2_655 3_665
O2 P1 O2 109.54(15) . 3_665
P1 O1 Mo3 125.77(12) . 2_655
P1 O1 Mo3 125.77(12) . .
Mo3 O1 Mo3 89.29(17) 2_655 .
P1 O1 Mo3 125.77(12) . 3_665
Mo3 O1 Mo3 89.29(17) 2_655 3_665
Mo3 O1 Mo3 89.29(17) . 3_665
P1 O2 Mo2 126.1(2) . 2_655
P1 O2 Mo1 126.31(12) . 24
Mo2 O2 Mo1 88.43(10) 2_655 24
P1 O2 Mo1 126.31(12) . 2_655
Mo2 O2 Mo1 88.43(10) 2_655 2_655
Mo1 O2 Mo1 88.99(11) 24 2_655
Mo3 O7 Mo1 150.28(17) . .
Mo1 O9 Mo2 124.81(15) . .
Mo2 O10 Mo2 151.8(2) . 3_665
Mo3 O11 Mo3 124.8(2) . 2_655
Mo1 O12 Mo1 153.1(2) . 24
Mo1 O13 Mo1 125.2(2) 22_665 .
N1 Cu1 N2 126.09(10) . 4
N1 Cu1 N2 126.09(10) . .
N2 Cu1 N2 107.8(2) 4 .
C1 N1 C1 114.8(5) . 4
C1 N1 Cu1 122.6(2) . .
C1 N1 Cu1 122.6(2) 4 .
N1 C1 C1 122.6(2) . 22_665
N1 C1 C2 122.5(8) . .
C1 C1 C2 114.7(7) 22_665 .
C5 N2 C3 117.9(4) . .
C5 N2 Cu1 119.0(4) . .
C3 N2 Cu1 123.0(3) . .
N2 C3 C3 121.2(3) . 24
N2 C3 C4 121.2(7) . .
C3 C3 C4 117.5(6) 24 .
N2 C5 C5 120.8(3) . 24

loop_
_geom_bond_atom_site_label_1
_geom_bond_atom_site_label_2
_geom_bond_distance
_geom_bond_site_symmetry_2
Mo1 O8 1.683(3) .
Mo1 O9 1.882(3) .
Mo1 O12 1.9067(10) .
Mo1 O13 1.9222(18) .
Mo1 O7 1.933(3) .
Mo1 O2 2.435(2) 3_665
Mo2 O5 1.672(4) .
Mo2 O10 1.9111(10) 2_655
Mo2 O10 1.9111(10) .
Mo2 O9 1.937(3) .
Mo2 O9 1.937(3) 22_665
Mo2 O2 2.419(4) 3_665
Mo3 O6 1.678(4) .
Mo3 O7 1.896(3) 24
Mo3 O7 1.896(3) .
Mo3 O11 1.9129(19) .
Mo3 O11 1.9129(19) 3_665
Mo3 O1 2.413(4) .
P1 O1 1.529(6) .
P1 O2 1.532(3) 2_655
P1 O2 1.532(3) .
P1 O2 1.532(3) 3_665
O1 Mo3 2.413(4) 2_655
O1 Mo3 2.413(4) 3_665
O2 Mo2 2.419(4) 2_655
O2 Mo1 2.435(2) 24
O2 Mo1 2.435(2) 2_655
O10 Mo2 1.9111(10) 3_665
O11 Mo3 1.9129(19) 2_655
O12 Mo1 1.9067(10) 24
O13 Mo1 1.9222(18) 22_665
Cu1 N1 1.964(5) .
Cu1 N2 2.002(4) 4
Cu1 N2 2.002(4) .
N1 C1 1.336(5) .
N1 C1 1.336(5) 4
C1 C1 1.362(7) 22_665
C1 C2 1.52(2) .
N2 C5 1.331(6) .
N2 C3 1.334(6) .
C3 C3 1.391(10) 24
C3 C4 1.545(13) .
C5 C5 1.410(9) 24
